data_2016252
loop_
_publ_author_name
'Dufort, Marisa DeVita'
'Davison, Mark'
'Lalancette, Roger A.'
'Thompson, Hugh W.'

_publ_section_title
;
 3-Oxo-5\b-24-norcholanic acid: acid-to-acid hydrogen-bonding catemers
 employing the rare <i>anti</i> carboxyl conformation in the
 aggregation of a steroid keto acid
;
_journal_coeditor_code GA3075
_journal_issue 11
_journal_name_full 'Acta Crystallographica Section C'
_journal_page_first o646
_journal_page_last o649
_journal_paper_doi 10.1107/S0108270107047014
_journal_volume 63
_journal_year 2007
_chemical_formula_iupac 'C23 H36 O3'
_chemical_formula_moiety 'C23 H36 O3'
_chemical_formula_sum 'C23 H36 O3'
_chemical_formula_weight 360.52
_chemical_melting_point 457
_chemical_name_systematic
;
(5<i>R</i>,8<i>R</i>,9<i>S</i>,10<i>S</i>,13<i>R</i>,14<i>S</i>,
17<i>R</i>,20<i>R</i>)-3-oxo-5\b-24-norcholanic acid
;
_space_group_IT_number 19
_symmetry_cell_setting orthorhombic
_symmetry_space_group_name_Hall 'P 2ac 2ab'
_symmetry_space_group_name_H-M 'P 21 21 21'
_atom_sites_solution_hydrogens geom
_atom_sites_solution_primary direct
_atom_sites_solution_secondary difmap
_audit_creation_method SHELXL-97
_cell_angle_alpha 90.00
_cell_angle_beta 90.00
_cell_angle_gamma 90.00
_cell_formula_units_Z 4
_cell_length_a 7.47160(11)
_cell_length_b 8.72260(12)
_cell_length_c 30.2407(5)
_cell_measurement_reflns_used 13991
_cell_measurement_temperature 100(2)
_cell_measurement_theta_max 68.14
_cell_measurement_theta_min 5.28
_cell_volume 1970.84(5)
_computing_cell_refinement 'APEX2 (Bruker, 2006)'
_computing_data_collection 'APEX2 (Bruker, 2006)'
_computing_data_reduction 'SAINT (Bruker, 2005)'
_computing_molecular_graphics 'SHELXTL (Sheldrick, 2004)'
_computing_publication_material 'SHELXTL (Sheldrick, 2004)'
_computing_structure_refinement 'SHELXTL (Sheldrick, 2004)'
_computing_structure_solution 'SHELXTL (Sheldrick, 2004)'
_diffrn_ambient_temperature 100(2)
_diffrn_measured_fraction_theta_full 0.998
_diffrn_measured_fraction_theta_max 0.998
_diffrn_measurement_device_type 'Bruker SMART CCD APEXII area-detector'
_diffrn_measurement_method '\f and \w'
_diffrn_radiation_monochromator graphite
_diffrn_radiation_source 'fine-focus sealed tube'
_diffrn_radiation_type CuK\a
_diffrn_radiation_wavelength 1.54178
_diffrn_reflns_av_R_equivalents 0.062
_diffrn_reflns_av_sigmaI/netI 0.047
_diffrn_reflns_limit_h_max 8
_diffrn_reflns_limit_h_min -8
_diffrn_reflns_limit_k_max 10
_diffrn_reflns_limit_k_min -8
_diffrn_reflns_limit_l_max 36
_diffrn_reflns_limit_l_min -36
_diffrn_reflns_number 13991
_diffrn_reflns_theta_full 68.14
_diffrn_reflns_theta_max 68.14
_diffrn_reflns_theta_min 5.28
_diffrn_standards_decay_% 0
_diffrn_standards_number 0
_exptl_absorpt_coefficient_mu 0.610
_exptl_absorpt_correction_T_max 0.9760
_exptl_absorpt_correction_T_min 0.8335
_exptl_absorpt_correction_type multi-scan
_exptl_absorpt_process_details '(SADABS; Sheldrick, 2001)'
_exptl_crystal_colour colourless
_exptl_crystal_density_diffrn 1.215
_exptl_crystal_density_method 'not measured'
_exptl_crystal_description needle
_exptl_crystal_F_000 792
_exptl_crystal_size_max 0.31
_exptl_crystal_size_mid 0.04
_exptl_crystal_size_min 0.04
_refine_diff_density_max 0.23
_refine_diff_density_min -0.16
_refine_ls_abs_structure_details 'Flack (1983), 1475 Friedel pairs'
_refine_ls_abs_structure_Flack 0.0(2)
_refine_ls_extinction_coef 0.0015(3)
_refine_ls_extinction_expression Fc^*^=kFc[1+0.001xFc^2^\l^3^/sin(2\q)]^-1/4^
_refine_ls_extinction_method 'SHELXTL (Sheldrick, 2004)'
_refine_ls_goodness_of_fit_ref 1.04
_refine_ls_hydrogen_treatment mixed
_refine_ls_matrix_type full
_refine_ls_number_parameters 243
_refine_ls_number_reflns 3567
_refine_ls_number_restraints 0
_refine_ls_restrained_S_all 1.04
_refine_ls_R_factor_all 0.056
_refine_ls_R_factor_gt 0.040
_refine_ls_shift/su_max 0.00
_refine_ls_shift/su_mean 0.00
_refine_ls_structure_factor_coef Fsqd
_refine_ls_weighting_details 'calc w=1/[\s^2^(Fo^2^)+(0.0566P)^2^+0.0124P] where P=(Fo^2^+2Fc^2^)/3'
_refine_ls_weighting_scheme calc
_refine_ls_wR_factor_gt 0.095
_refine_ls_wR_factor_ref 0.101
_reflns_number_gt 2976
_reflns_number_total 3567
_reflns_threshold_expression I>2\s(I)
_cod_data_source_file ga3075.cif
_cod_data_source_block I
_cod_database_code 2016252
_cod_database_fobs_code 2016252

loop_
_symmetry_equiv_pos_as_xyz
'x, y, z'
'-x+1/2, -y, z+1/2'
'-x, y+1/2, -z+1/2'
'x+1/2, -y+1/2, -z'

loop_
_atom_site_type_symbol
_atom_site_label
_atom_site_fract_x
_atom_site_fract_y
_atom_site_fract_z
_atom_site_U_iso_or_equiv
_atom_site_adp_type
_atom_site_calc_flag
_atom_site_refinement_flags
_atom_site_occupancy
O O1 0.6083(3) -0.15613(19) 0.71061(5) 0.0511(5) Uani d . 1
C C1 0.2064(3) -0.1941(2) 0.76545(6) 0.0313(5) Uani d . 1
H H1A 0.2247 -0.3012 0.7556 0.038 Uiso calc R 1
H H1B 0.0777 -0.1699 0.7619 0.038 Uiso calc R 1
O O2 -0.4200(2) 0.60243(15) 0.98058(5) 0.0306(4) Uani d . 1
C C2 0.3151(3) -0.0876(2) 0.73540(6) 0.0333(5) Uani d . 1
H H2A 0.2799 -0.1034 0.7042 0.040 Uiso calc R 1
H H2B 0.2912 0.0207 0.7432 0.040 Uiso calc R 1
O O3 -0.2355(2) 0.78290(16) 1.00117(5) 0.0372(4) Uani d . 1
H H3 -0.113(4) 0.811(3) 1.0039(9) 0.066(9) Uiso d . 1
C C3 0.5105(3) -0.1221(2) 0.74108(7) 0.0349(6) Uani d . 1
C C4 0.5744(3) -0.1164(2) 0.78827(7) 0.0331(5) Uani d . 1
H H4A 0.5737 -0.0086 0.7985 0.040 Uiso calc R 1
H H4B 0.6993 -0.1538 0.7896 0.040 Uiso calc R 1
C C5 0.4579(3) -0.2135(2) 0.81969(6) 0.0283(5) Uani d . 1
H H5 0.4779 -0.3234 0.8117 0.034 Uiso calc R 1
C C6 0.5219(3) -0.1934(2) 0.86770(7) 0.0321(5) Uani d . 1
H H6A 0.4666 -0.2736 0.8864 0.038 Uiso calc R 1
H H6B 0.6534 -0.2072 0.8689 0.038 Uiso calc R 1
C C7 0.4741(3) -0.0358(2) 0.88631(6) 0.0272(5) Uani d . 1
H H7A 0.5102 -0.0307 0.9178 0.033 Uiso calc R 1
H H7B 0.5414 0.0440 0.8700 0.033 Uiso calc R 1
C C8 0.2742(3) -0.00339(19) 0.88256(6) 0.0231(4) Uani d . 1
H H8 0.2081 -0.0786 0.9014 0.028 Uiso calc R 1
C C9 0.2100(3) -0.02122(19) 0.83429(6) 0.0231(4) Uani d . 1
H H9 0.2809 0.0542 0.8166 0.028 Uiso calc R 1
C C10 0.2553(3) -0.1823(2) 0.81482(6) 0.0255(5) Uani d . 1
C C11 0.0154(3) 0.0250(2) 0.82891(6) 0.0296(5) Uani d . 1
H H11A -0.0607 -0.0536 0.8432 0.035 Uiso calc R 1
H H11B -0.0142 0.0256 0.7970 0.035 Uiso calc R 1
C C12 -0.0315(3) 0.1824(2) 0.84848(6) 0.0249(4) Uani d . 1
H H12A -0.1623 0.1990 0.8464 0.030 Uiso calc R 1
H H12B 0.0286 0.2636 0.8311 0.030 Uiso calc R 1
C C13 0.0272(3) 0.1943(2) 0.89724(6) 0.0220(4) Uani d . 1
C C14 0.2283(3) 0.1588(2) 0.89821(6) 0.0229(4) Uani d . 1
H H14 0.2869 0.2313 0.8771 0.028 Uiso calc R 1
C C15 0.2882(3) 0.2058(2) 0.94461(6) 0.0261(5) Uani d . 1
H H15A 0.4164 0.2345 0.9449 0.031 Uiso calc R 1
H H15B 0.2684 0.1218 0.9661 0.031 Uiso calc R 1
C C16 0.1688(3) 0.3450(2) 0.95528(6) 0.0274(5) Uani d . 1
H H16A 0.2419 0.4395 0.9568 0.033 Uiso calc R 1
H H16B 0.1086 0.3303 0.9841 0.033 Uiso calc R 1
C C17 0.0279(3) 0.3582(2) 0.91774(6) 0.0239(4) Uani d . 1
H H17 0.0776 0.4296 0.8950 0.029 Uiso calc R 1
C C18 -0.0837(3) 0.0863(2) 0.92663(6) 0.0249(5) Uani d . 1
H H18A -0.0719 -0.0191 0.9158 0.037 Uiso calc R 1
H H18B -0.2098 0.1171 0.9257 0.037 Uiso calc R 1
H H18C -0.0400 0.0922 0.9571 0.037 Uiso calc R 1
C C19 0.1503(3) -0.3099(2) 0.83858(7) 0.0331(5) Uani d . 1
H H19A 0.0220 -0.2968 0.8329 0.050 Uiso calc R 1
H H19B 0.1728 -0.3039 0.8705 0.050 Uiso calc R 1
H H19C 0.1891 -0.4100 0.8275 0.050 Uiso calc R 1
C C20 -0.1516(3) 0.4259(2) 0.93356(6) 0.0237(4) Uani d . 1
H H20 -0.2007 0.3573 0.9571 0.028 Uiso calc R 1
C C21 -0.2902(3) 0.4377(2) 0.89678(6) 0.0294(5) Uani d . 1
H H21A -0.2388 0.4934 0.8717 0.044 Uiso calc R 1
H H21B -0.3956 0.4928 0.9077 0.044 Uiso calc R 1
H H21C -0.3253 0.3345 0.8873 0.044 Uiso calc R 1
C C22 -0.1164(3) 0.5847(2) 0.95421(7) 0.0288(5) Uani d . 1
H H22A -0.0129 0.5757 0.9745 0.035 Uiso calc R 1
H H22B -0.0816 0.6561 0.9302 0.035 Uiso calc R 1
C C23 -0.2696(3) 0.6550(2) 0.97937(6) 0.0262(5) Uani d . 1

loop_
_atom_site_aniso_label
_atom_site_aniso_U_11
_atom_site_aniso_U_22
_atom_site_aniso_U_33
_atom_site_aniso_U_12
_atom_site_aniso_U_13
_atom_site_aniso_U_23
O1 0.0603(13) 0.0533(10) 0.0397(9) 0.0030(10) 0.0220(9) -0.0065(8)
C1 0.0340(13) 0.0276(9) 0.0323(10) -0.0017(10) 0.0033(10) -0.0096(8)
O2 0.0288(9) 0.0256(7) 0.0375(7) -0.0022(7) 0.0027(7) -0.0041(6)
C2 0.0480(15) 0.0305(10) 0.0213(9) -0.0030(10) 0.0018(10) -0.0056(8)
O3 0.0308(10) 0.0302(7) 0.0506(9) -0.0009(7) 0.0031(8) -0.0168(7)
C3 0.0446(15) 0.0235(9) 0.0367(12) -0.0067(10) 0.0114(11) -0.0036(8)
C4 0.0261(13) 0.0315(11) 0.0415(11) -0.0024(10) 0.0079(10) -0.0058(9)
C5 0.0315(13) 0.0204(9) 0.0329(10) 0.0031(9) 0.0056(9) -0.0024(8)
C6 0.0290(13) 0.0278(10) 0.0394(11) 0.0072(10) 0.0006(10) 0.0030(8)
C7 0.0279(12) 0.0264(9) 0.0274(10) 0.0019(9) -0.0016(9) -0.0013(7)
C8 0.0255(12) 0.0197(8) 0.0241(9) 0.0015(8) 0.0014(8) 0.0012(7)
C9 0.0262(12) 0.0188(8) 0.0242(9) -0.0010(8) 0.0015(9) 0.0002(7)
C10 0.0289(12) 0.0194(8) 0.0283(9) -0.0013(9) 0.0046(9) -0.0033(7)
C11 0.0364(14) 0.0275(10) 0.0247(9) 0.0061(9) -0.0063(10) -0.0051(7)
C12 0.0276(12) 0.0216(9) 0.0256(9) 0.0024(9) -0.0040(9) 0.0001(7)
C13 0.0247(11) 0.0190(8) 0.0222(9) 0.0001(8) 0.0005(9) -0.0017(7)
C14 0.0266(12) 0.0217(8) 0.0205(8) -0.0019(9) 0.0000(9) 0.0005(7)
C15 0.0267(12) 0.0275(9) 0.0241(9) -0.0029(9) -0.0018(9) -0.0018(7)
C16 0.0256(12) 0.0293(10) 0.0274(9) -0.0014(9) 0.0007(9) -0.0058(8)
C17 0.0286(12) 0.0214(9) 0.0216(8) -0.0029(9) 0.0011(9) -0.0010(7)
C18 0.0238(12) 0.0231(9) 0.0279(9) 0.0017(9) -0.0010(9) -0.0008(7)
C19 0.0364(14) 0.0205(9) 0.0425(12) -0.0012(9) 0.0094(10) -0.0017(8)
C20 0.0267(12) 0.0204(9) 0.0240(9) 0.0011(9) 0.0017(9) -0.0021(7)
C21 0.0344(13) 0.0259(9) 0.0278(9) 0.0067(9) -0.0004(10) -0.0032(8)
C22 0.0317(13) 0.0252(10) 0.0294(9) -0.0008(9) 0.0035(10) -0.0034(8)
C23 0.0316(13) 0.0184(8) 0.0288(9) 0.0004(9) 0.0007(9) -0.0003(7)

loop_
_atom_type_symbol
_atom_type_description
_atom_type_scat_dispersion_real
_atom_type_scat_dispersion_imag
_atom_type_scat_source
C C 0.0181 0.0091 'International Tables Vol C Tables 4.2.6.8 and 6.1.1.4'
H H 0.0000 0.0000 'International Tables Vol C Tables 4.2.6.8 and 6.1.1.4'
O O 0.0492 0.0322 'International Tables Vol C Tables 4.2.6.8 and 6.1.1.4'

loop_
_geom_angle_atom_site_label_1
_geom_angle_atom_site_label_2
_geom_angle_atom_site_label_3
_geom_angle
_geom_angle_publ_flag
C2 C1 C10 114.09(17) ?
C2 C1 H1A 108.7 ?
C10 C1 H1A 108.7 ?
C2 C1 H1B 108.7 ?
C10 C1 H1B 108.7 ?
H1A C1 H1B 107.6 ?
C3 C2 C1 109.05(18) ?
C3 C2 H2A 109.9 ?
C1 C2 H2A 109.9 ?
C3 C2 H2B 109.9 ?
C1 C2 H2B 109.9 ?
H2A C2 H2B 108.3 ?
C23 O3 H3 116.3(17) ?
O1 C3 C2 123.3(2) ?
O1 C3 C4 122.5(2) ?
C2 C3 C4 114.23(17) ?
C3 C4 C5 112.79(18) ?
C3 C4 H4A 109.0 ?
C5 C4 H4A 109.0 ?
C3 C4 H4B 109.0 ?
C5 C4 H4B 109.0 ?
H4A C4 H4B 107.8 ?
C6 C5 C4 110.10(18) ?
C6 C5 C10 111.99(17) ?
C4 C5 C10 113.39(17) ?
C6 C5 H5 107.0 ?
C4 C5 H5 107.0 ?
C10 C5 H5 107.0 ?
C7 C6 C5 112.17(16) ?
C7 C6 H6A 109.2 ?
C5 C6 H6A 109.2 ?
C7 C6 H6B 109.2 ?
C5 C6 H6B 109.2 ?
H6A C6 H6B 107.9 ?
C8 C7 C6 111.63(17) ?
C8 C7 H7A 109.3 ?
C6 C7 H7A 109.3 ?
C8 C7 H7B 109.3 ?
C6 C7 H7B 109.3 ?
H7A C7 H7B 108.0 ?
C7 C8 C14 111.57(16) ?
C7 C8 C9 110.85(16) ?
C14 C8 C9 108.42(14) ?
C7 C8 H8 108.6 ?
C14 C8 H8 108.6 ?
C9 C8 H8 108.6 ?
C11 C9 C8 111.85(16) ?
C11 C9 C10 113.97(16) ?
C8 C9 C10 112.34(15) ?
C11 C9 H9 106.0 ?
C8 C9 H9 106.0 ?
C10 C9 H9 106.0 ?
C19 C10 C1 106.44(16) ?
C19 C10 C5 109.10(17) ?
C1 C10 C5 108.25(16) ?
C19 C10 C9 111.34(15) ?
C1 C10 C9 112.00(16) ?
C5 C10 C9 109.59(16) ?
C9 C11 C12 114.48(17) ?
C9 C11 H11A 108.6 ?
C12 C11 H11A 108.6 ?
C9 C11 H11B 108.6 ?
C12 C11 H11B 108.6 ?
H11A C11 H11B 107.6 ?
C11 C12 C13 111.35(15) ?
C11 C12 H12A 109.4 ?
C13 C12 H12A 109.4 ?
C11 C12 H12B 109.4 ?
C13 C12 H12B 109.4 ?
H12A C12 H12B 108.0 ?
C14 C13 C18 113.14(16) ?
C14 C13 C12 106.44(15) ?
C18 C13 C12 111.01(15) ?
C14 C13 C17 100.03(15) ?
C18 C13 C17 109.51(15) ?
C12 C13 C17 116.30(15) ?
C15 C14 C8 117.80(15) ?
C15 C14 C13 104.48(15) ?
C8 C14 C13 113.56(16) ?
C15 C14 H14 106.8 ?
C8 C14 H14 106.8 ?
C13 C14 H14 106.8 ?
C14 C15 C16 103.55(15) ?
C14 C15 H15A 111.1 ?
C16 C15 H15A 111.1 ?
C14 C15 H15B 111.1 ?
C16 C15 H15B 111.1 ?
H15A C15 H15B 109.0 ?
C15 C16 C17 107.34(15) ?
C15 C16 H16A 110.2 ?
C17 C16 H16A 110.2 ?
C15 C16 H16B 110.2 ?
C17 C16 H16B 110.2 ?
H16A C16 H16B 108.5 ?
C20 C17 C16 113.04(15) ?
C20 C17 C13 118.16(17) ?
C16 C17 C13 102.99(15) ?
C20 C17 H17 107.4 ?
C16 C17 H17 107.4 ?
C13 C17 H17 107.4 ?
C13 C18 H18A 109.5 ?
C13 C18 H18B 109.5 ?
H18A C18 H18B 109.5 ?
C13 C18 H18C 109.5 ?
H18A C18 H18C 109.5 ?
H18B C18 H18C 109.5 ?
C10 C19 H19A 109.5 ?
C10 C19 H19B 109.5 ?
H19A C19 H19B 109.5 ?
C10 C19 H19C 109.5 ?
H19A C19 H19C 109.5 ?
H19B C19 H19C 109.5 ?
C21 C20 C17 112.99(16) ?
C21 C20 C22 110.55(16) ?
C17 C20 C22 108.74(17) ?
C21 C20 H20 108.1 ?
C17 C20 H20 108.1 ?
C22 C20 H20 108.1 ?
C20 C21 H21A 109.5 ?
C20 C21 H21B 109.5 ?
H21A C21 H21B 109.5 ?
C20 C21 H21C 109.5 ?
H21A C21 H21C 109.5 ?
H21B C21 H21C 109.5 ?
C23 C22 C20 116.16(18) ?
C23 C22 H22A 108.2 ?
C20 C22 H22A 108.2 ?
C23 C22 H22B 108.2 ?
C20 C22 H22B 108.2 ?
H22A C22 H22B 107.4 ?
O2 C23 O3 118.8(2) ?
O2 C23 C22 124.41(17) y
O3 C23 C22 116.74(19) y

loop_
_geom_bond_atom_site_label_1
_geom_bond_atom_site_label_2
_geom_bond_distance
_geom_bond_publ_flag
O1 C3 1.213(3) ?
C1 C2 1.533(3) ?
C1 C10 1.541(3) ?
C1 H1A 0.9900 ?
C1 H1B 0.9900 ?
O2 C23 1.215(3) y
C2 C3 1.500(4) ?
C2 H2A 0.9900 ?
C2 H2B 0.9900 ?
O3 C23 1.320(2) y
O3 H3 0.95(3) ?
C3 C4 1.506(3) ?
C4 C5 1.542(3) ?
C4 H4A 0.9900 ?
C4 H4B 0.9900 ?
C5 C6 1.539(3) ?
C5 C10 1.545(3) ?
C5 H5 1.0000 ?
C6 C7 1.528(3) ?
C6 H6A 0.9900 ?
C6 H6B 0.9900 ?
C7 C8 1.524(3) ?
C7 H7A 0.9900 ?
C7 H7B 0.9900 ?
C8 C14 1.530(2) ?
C8 C9 1.544(2) ?
C8 H8 1.0000 ?
C9 C11 1.518(3) ?
C9 C10 1.560(2) ?
C9 H9 1.0000 ?
C10 C19 1.540(3) ?
C11 C12 1.535(3) ?
C11 H11A 0.9900 ?
C11 H11B 0.9900 ?
C12 C13 1.542(2) ?
C12 H12A 0.9900 ?
C12 H12B 0.9900 ?
C13 C14 1.535(3) ?
C13 C18 1.537(3) ?
C13 C17 1.558(2) ?
C14 C15 1.529(2) ?
C14 H14 1.0000 ?
C15 C16 1.541(3) ?
C15 H15A 0.9900 ?
C15 H15B 0.9900 ?
C16 C17 1.553(3) ?
C16 H16A 0.9900 ?
C16 H16B 0.9900 ?
C17 C20 1.541(3) ?
C17 H17 1.0000 ?
C18 H18A 0.9800 ?
C18 H18B 0.9800 ?
C18 H18C 0.9800 ?
C19 H19A 0.9800 ?
C19 H19B 0.9800 ?
C19 H19C 0.9800 ?
C20 C21 1.523(3) ?
C20 C22 1.542(3) ?
C20 H20 1.0000 ?
C21 H21A 0.9800 ?
C21 H21B 0.9800 ?
C21 H21C 0.9800 ?
C22 C23 1.505(3) ?
C22 H22A 0.9900 ?
C22 H22B 0.9900 ?

loop_
_geom_hbond_atom_site_label_D
_geom_hbond_atom_site_label_H
_geom_hbond_atom_site_label_A
_geom_hbond_site_symmetry_A
_geom_hbond_distance_DH
_geom_hbond_distance_HA
_geom_hbond_distance_DA
_geom_hbond_angle_DHA
_geom_hbond_publ_flag
O3 H3 O2 4_567 0.95(3) 1.69(3) 2.620(2) 163(3) yes
C22 H22A O3 4_567 0.99 2.52 3.354(3) 142 yes

loop_
_geom_torsion_atom_site_label_1
_geom_torsion_atom_site_label_2
_geom_torsion_atom_site_label_3
_geom_torsion_atom_site_label_4
_geom_torsion
C10 C1 C2 C3 57.7(2)
C1 C2 C3 O1 124.0(2)
C1 C2 C3 C4 -53.9(2)
O1 C3 C4 C5 -126.8(2)
C2 C3 C4 C5 51.2(2)
C3 C4 C5 C6 -175.90(17)
C3 C4 C5 C10 -49.6(2)
C4 C5 C6 C7 72.3(2)
C10 C5 C6 C7 -54.9(2)
C5 C6 C7 C8 55.1(2)
C6 C7 C8 C14 -176.02(15)
C6 C7 C8 C9 -55.1(2)
C7 C8 C9 C11 -174.62(16)
C14 C8 C9 C11 -51.8(2)
C7 C8 C9 C10 55.7(2)
C14 C8 C9 C10 178.52(17)
C2 C1 C10 C19 -173.25(17)
C2 C1 C10 C5 -56.1(2)
C2 C1 C10 C9 64.8(2)
C6 C5 C10 C19 -68.42(19)
C4 C5 C10 C19 166.24(16)
C6 C5 C10 C1 176.13(15)
C4 C5 C10 C1 50.8(2)
C6 C5 C10 C9 53.7(2)
C4 C5 C10 C9 -71.6(2)
C11 C9 C10 C19 -62.4(2)
C8 C9 C10 C19 66.1(2)
C11 C9 C10 C1 56.7(2)
C8 C9 C10 C1 -174.80(18)
C11 C9 C10 C5 176.81(16)
C8 C9 C10 C5 -54.7(2)
C8 C9 C11 C12 50.5(2)
C10 C9 C11 C12 179.25(15)
C9 C11 C12 C13 -53.2(2)
C11 C12 C13 C14 56.0(2)
C11 C12 C13 C18 -67.5(2)
C11 C12 C13 C17 166.41(17)
C7 C8 C14 C15 -54.6(2)
C9 C8 C14 C15 -176.92(17)
C7 C8 C14 C13 -177.15(15)
C9 C8 C14 C13 60.5(2)
C18 C13 C14 C15 -69.84(18)
C12 C13 C14 C15 167.97(14)
C17 C13 C14 C15 46.55(17)
C18 C13 C14 C8 59.8(2)
C12 C13 C14 C8 -62.38(19)
C17 C13 C14 C8 176.20(14)
C8 C14 C15 C16 -161.05(17)
C13 C14 C15 C16 -33.97(19)
C14 C15 C16 C17 7.8(2)
C15 C16 C17 C20 149.14(16)
C15 C16 C17 C13 20.5(2)
C14 C13 C17 C20 -165.65(16)
C18 C13 C17 C20 -46.6(2)
C12 C13 C17 C20 80.3(2)
C14 C13 C17 C16 -40.27(18)
C18 C13 C17 C16 78.8(2)
C12 C13 C17 C16 -154.35(17)
C16 C17 C20 C21 -179.56(16)
C13 C17 C20 C21 -59.2(2)
C16 C17 C20 C22 57.3(2)
C13 C17 C20 C22 177.62(15)
C21 C20 C22 C23 66.9(2)
C17 C20 C22 C23 -168.55(16)
C20 C22 C23 O2 -7.4(3)
C20 C22 C23 O3 172.93(17)

loop_
_cod_related_entry_id
_cod_related_entry_database
_cod_related_entry_code
1 ChemSpider 21197154
